data_4114763
loop_
_publ_author_name
'Li-Cheng Song'
'Hong-Tao Fan'
'Qing-Mei Hu'

_publ_section_title
;
 The First Example of Macrocycles Containing Butterfly Transition Metal
 Cluster Cores via Novel Tandem Reactions
;
_journal_name_full 'Journal of the American Chemical Society'
_journal_page_first 4566
_journal_page_last 4567
_journal_paper_doi 10.1021/ja020151x
_journal_volume 124
_journal_year 2002
_chemical_formula_sum 'C37 H27 Cl2 Fe8 O27.5 S6'
_chemical_formula_weight 1621.65
_chemical_name_systematic
; 
 ? 
;
_space_group_IT_number 2
_symmetry_cell_setting triclinic
_symmetry_space_group_name_Hall '-P 1'
_symmetry_space_group_name_H-M 'P -1'
_atom_sites_solution_hydrogens geom
_atom_sites_solution_primary direct
_atom_sites_solution_secondary difmap
_audit_creation_method SHELXL-97
_cell_angle_alpha 82.643(6)
_cell_angle_beta 70.777(6)
_cell_angle_gamma 84.743(7)
_cell_formula_units_Z 2
_cell_length_a 12.643(4)
_cell_length_b 15.601(6)
_cell_length_c 16.768(6)
_cell_measurement_temperature 293(2)
_cell_volume 3092.9(19)
_computing_structure_refinement 'SHELXL-97 (Sheldrick, 1997)'
_computing_structure_solution 'SHELXS-97 (Sheldrick, 1990)'
_diffrn_ambient_temperature 293(2)
_diffrn_measured_fraction_theta_full 0.952
_diffrn_measured_fraction_theta_max 0.952
_diffrn_radiation_monochromator graphite
_diffrn_radiation_source 'fine-focus sealed tube'
_diffrn_radiation_type MoK\a
_diffrn_radiation_wavelength 0.71073
_diffrn_reflns_av_R_equivalents 0.0575
_diffrn_reflns_av_sigmaI/netI 0.1075
_diffrn_reflns_limit_h_max 8
_diffrn_reflns_limit_h_min -15
_diffrn_reflns_limit_k_max 18
_diffrn_reflns_limit_k_min -18
_diffrn_reflns_limit_l_max 19
_diffrn_reflns_limit_l_min -19
_diffrn_reflns_number 12328
_diffrn_reflns_theta_full 25.03
_diffrn_reflns_theta_max 25.03
_diffrn_reflns_theta_min 2.64
_exptl_absorpt_coefficient_mu 2.186
_exptl_absorpt_correction_T_max 0.8986
_exptl_absorpt_correction_T_min 0.7351
_exptl_absorpt_correction_type multi-scan
_exptl_absorpt_process_details sadabs
_exptl_crystal_density_diffrn 1.741
_exptl_crystal_F_000 1614
_exptl_crystal_size_max 0.15
_exptl_crystal_size_mid 0.10
_exptl_crystal_size_min 0.05
_refine_diff_density_max 0.769
_refine_diff_density_min -0.561
_refine_diff_density_rms 0.106
_refine_ls_extinction_method none
_refine_ls_goodness_of_fit_ref 0.980
_refine_ls_hydrogen_treatment mixed
_refine_ls_matrix_type full
_refine_ls_number_parameters 730
_refine_ls_number_reflns 10402
_refine_ls_number_restraints 12
_refine_ls_restrained_S_all 0.980
_refine_ls_R_factor_all 0.1570
_refine_ls_R_factor_gt 0.0688
_refine_ls_shift/su_max 0.007
_refine_ls_shift/su_mean 0.000
_refine_ls_structure_factor_coef Fsqd
_refine_ls_weighting_details 'calc w=1/[\s^2^(Fo^2^)+(0.0787P)^2^+21.6785P] where P=(Fo^2^+2Fc^2^)/3'
_refine_ls_weighting_scheme calc
_refine_ls_wR_factor_gt 0.1470
_refine_ls_wR_factor_ref 0.2046
_reflns_number_gt 5414
_reflns_number_total 10402
_reflns_threshold_expression >2sigma(I)
_cod_data_source_file ja020151x_2.cif
_cod_data_source_block 010419d
_cod_original_cell_volume 3093.0(18)
_cod_original_formula_sum 'C37 H27 Cl2 Fe8 O27.50 S6'
_cod_database_code 4114763

loop_
_symmetry_equiv_pos_as_xyz
'x, y, z'
'-x, -y, -z'

loop_
_atom_site_label
_atom_site_type_symbol
_atom_site_fract_x
_atom_site_fract_y
_atom_site_fract_z
_atom_site_U_iso_or_equiv
_atom_site_adp_type
_atom_site_occupancy
_atom_site_symmetry_multiplicity
_atom_site_calc_flag
_atom_site_refinement_flags
Fe1 Fe 0.74797(15) 0.86435(10) 0.59831(10) 0.0562(5) Uani 1 1 d .
Fe2 Fe 0.82107(15) 0.81198(11) 0.45146(9) 0.0532(5) Uani 1 1 d .
Fe3 Fe 0.85473(13) 0.61930(10) 0.63743(9) 0.0429(4) Uani 1 1 d .
Fe4 Fe 1.03140(13) 0.70354(12) 0.58409(10) 0.0514(4) Uani 1 1 d .
Fe5 Fe 0.42523(13) 0.80288(10) 1.05656(10) 0.0468(4) Uani 1 1 d .
Fe6 Fe 0.38040(13) 0.83775(11) 1.20841(10) 0.0528(5) Uani 1 1 d .
Fe7 Fe 0.53406(13) 0.59384(11) 1.17741(9) 0.0478(4) Uani 1 1 d .
Fe8 Fe 0.68574(13) 0.70143(12) 1.14706(11) 0.0542(5) Uani 1 1 d .
S1 S 0.6536(2) 0.7798(2) 0.54819(18) 0.0547(8) Uani 1 1 d .
S2 S 0.8684(2) 0.74994(17) 0.56317(16) 0.0409(6) Uani 1 1 d .
S3 S 0.9086(2) 0.7020(2) 0.71717(17) 0.0508(7) Uani 1 1 d .
S4 S 0.2828(2) 0.7468(2) 1.16834(18) 0.0500(7) Uani 1 1 d .
S5 S 0.5101(2) 0.73774(18) 1.14798(16) 0.0437(7) Uani 1 1 d .
S6 S 0.6662(2) 0.62205(19) 1.05006(17) 0.0475(7) Uani 1 1 d .
O1 O 0.6326(10) 0.8280(8) 0.7821(6) 0.107(4) Uani 1 1 d .
O2 O 0.6142(14) 1.0218(8) 0.5764(9) 0.148(6) Uani 1 1 d .
O3 O 0.9367(12) 0.9605(9) 0.6008(11) 0.152(6) Uani 1 1 d .
O4 O 0.7228(14) 0.9543(9) 0.3684(8) 0.158(6) Uani 1 1 d .
O5 O 0.8529(10) 0.6843(8) 0.3311(7) 0.112(4) Uani 1 1 d .
O6 O 1.0475(10) 0.8702(7) 0.3761(7) 0.103(4) Uani 1 1 d .
O7 O 0.6130(8) 0.6182(7) 0.7278(7) 0.098(3) Uani 1 1 d .
O8 O 0.8632(10) 0.5389(6) 0.4870(6) 0.098(4) Uani 1 1 d .
O9 O 0.9314(11) 0.4569(7) 0.7148(7) 0.104(4) Uani 1 1 d .
O10 O 1.1181(8) 0.6579(7) 0.4096(6) 0.084(3) Uani 1 1 d .
O11 O 1.1884(10) 0.5791(10) 0.6377(7) 0.128(5) Uani 1 1 d .
O12 O 1.1535(10) 0.8606(10) 0.5646(8) 0.135(5) Uani 1 1 d .
O13 O 0.2759(10) 0.9284(7) 0.9956(7) 0.101(4) Uani 1 1 d .
O14 O 0.4561(8) 0.6726(7) 0.9378(6) 0.084(3) Uani 1 1 d .
O15 O 0.6172(10) 0.9073(8) 0.9642(8) 0.122(4) Uani 1 1 d .
O16 O 0.2202(10) 0.9844(7) 1.2096(8) 0.104(4) Uani 1 1 d .
O17 O 0.3212(10) 0.7922(8) 1.3922(7) 0.114(4) Uani 1 1 d .
O18 O 0.5552(10) 0.9569(8) 1.1861(9) 0.134(5) Uani 1 1 d .
O19 O 0.3778(9) 0.5201(7) 1.1109(7) 0.102(4) Uani 1 1 d .
O20 O 0.3793(10) 0.5972(8) 1.3500(7) 0.118(4) Uani 1 1 d .
O21 O 0.6552(10) 0.4402(8) 1.2314(7) 0.104(4) Uani 1 1 d .
O22 O 0.6241(10) 0.7670(11) 1.3118(9) 0.154(7) Uani 1 1 d .
O23 O 0.8657(9) 0.5868(8) 1.1743(7) 0.093(3) Uani 1 1 d .
O24 O 0.8195(11) 0.8404(9) 1.0395(11) 0.160(6) Uani 1 1 d .
O25 O 0.4363(11) 0.8480(11) 0.6634(9) 0.149(6) Uani 1 1 d D
O26 O 0.2276(11) 0.7904(10) 0.8661(8) 0.127(5) Uani 1 1 d D
O27 O 0.1597(7) 0.7407(6) 1.0410(5) 0.074(3) Uani 1 1 d D
C1 C 0.6810(11) 0.8419(8) 0.7116(9) 0.066(3) Uani 1 1 d .
C2 C 0.6686(15) 0.9597(11) 0.5842(10) 0.094(5) Uani 1 1 d .
C3 C 0.8633(16) 0.9242(10) 0.6009(10) 0.091(5) Uani 1 1 d .
C4 C 0.7630(15) 0.8963(11) 0.4001(8) 0.097(6) Uani 1 1 d .
C5 C 0.8391(10) 0.7321(10) 0.3785(8) 0.066(4) Uani 1 1 d .
C6 C 0.9562(13) 0.8500(9) 0.4063(8) 0.071(4) Uani 1 1 d .
C7 C 0.7072(10) 0.6169(7) 0.6940(8) 0.055(3) Uani 1 1 d .
C8 C 0.8588(11) 0.5691(8) 0.5460(9) 0.061(3) Uani 1 1 d .
C9 C 0.9017(12) 0.5199(9) 0.6856(8) 0.065(3) Uani 1 1 d .
C10 C 1.0871(10) 0.6757(8) 0.4771(8) 0.059(3) Uani 1 1 d .
C11 C 1.1265(11) 0.6286(11) 0.6169(8) 0.081(5) Uani 1 1 d .
C12 C 1.1060(12) 0.7992(12) 0.5734(9) 0.083(5) Uani 1 1 d .
C13 C 0.3360(12) 0.8785(8) 1.0204(9) 0.068(4) Uani 1 1 d .
C14 C 0.4437(9) 0.7234(8) 0.9830(7) 0.056(3) Uani 1 1 d .
C15 C 0.5405(12) 0.8652(9) 1.0007(8) 0.067(4) Uani 1 1 d .
C16 C 0.2797(12) 0.9258(10) 1.2096(9) 0.075(4) Uani 1 1 d .
C17 C 0.3427(11) 0.8077(10) 1.3210(10) 0.078(4) Uani 1 1 d .
C18 C 0.4872(12) 0.9104(10) 1.1956(10) 0.082(4) Uani 1 1 d .
C19 C 0.4378(12) 0.5466(9) 1.1370(8) 0.066(3) Uani 1 1 d .
C20 C 0.4417(11) 0.5991(9) 1.2828(9) 0.067(3) Uani 1 1 d .
C21 C 0.6071(10) 0.4991(10) 1.2094(8) 0.064(3) Uani 1 1 d .
C22 C 0.6521(12) 0.7410(13) 1.2484(11) 0.105(6) Uani 1 1 d .
C23 C 0.7926(11) 0.6332(10) 1.1657(9) 0.069(4) Uani 1 1 d .
C24 C 0.7667(10) 0.7859(10) 1.0818(11) 0.083(5) Uani 1 1 d .
C25 C 0.5328(12) 0.8348(10) 0.5225(9) 0.084(4) Uani 1 1 d .
H25A H 0.5430 0.8965 0.5115 0.101 Uiso 1 1 calc R
H25B H 0.5287 0.8148 0.4712 0.101 Uiso 1 1 calc R
C26 C 0.4285(14) 0.8188(14) 0.5908(13) 0.136(8) Uani 1 1 d D
H26A H 0.3661 0.8492 0.5758 0.163 Uiso 1 1 calc R
H26B H 0.4158 0.7573 0.6008 0.163 Uiso 1 1 calc R
C27 C 0.3389(18) 0.8553(17) 0.7326(16) 0.215(14) Uani 1 1 d D
H27A H 0.2748 0.8656 0.7122 0.258 Uiso 1 1 calc R
H27B H 0.3426 0.9048 0.7609 0.258 Uiso 1 1 calc R
C28 C 0.3219(19) 0.7753(18) 0.7957(13) 0.204(14) Uani 1 1 d D
H28A H 0.3109 0.7263 0.7695 0.244 Uiso 1 1 calc R
H28B H 0.3877 0.7620 0.8136 0.244 Uiso 1 1 calc R
C29 C 0.1966(12) 0.7060(11) 0.8998(8) 0.095(5) Uani 1 1 d D
H29A H 0.2619 0.6700 0.9035 0.114 Uiso 1 1 calc R
H29B H 0.1644 0.6811 0.8634 0.114 Uiso 1 1 calc R
C30 C 0.1108(10) 0.7102(10) 0.9877(7) 0.077(4) Uani 1 1 d D
H30A H 0.0473 0.7484 0.9839 0.093 Uiso 1 1 calc R
H30B H 0.0839 0.6530 1.0107 0.093 Uiso 1 1 calc R
C31 C 0.0927(10) 0.7360(10) 1.1262(6) 0.077(4) Uani 1 1 d D
H31A H 0.0896 0.6763 1.1513 0.093 Uiso 1 1 calc R
H31B H 0.0170 0.7583 1.1307 0.093 Uiso 1 1 calc R
C32 C 0.1437(9) 0.7899(9) 1.1728(8) 0.069(4) Uani 1 1 d D
H32A H 0.0963 0.7896 1.2315 0.083 Uiso 1 1 calc R
H32B H 0.1473 0.8493 1.1469 0.083 Uiso 1 1 calc R
C33 C 0.9562(9) 0.6399(9) 0.7999(7) 0.066(4) Uani 1 1 d D
H33A H 1.0011 0.5888 0.7786 0.079 Uiso 1 1 calc R
H33B H 1.0013 0.6747 0.8188 0.079 Uiso 1 1 calc R
C34 C 0.8503(9) 0.6141(9) 0.8731(6) 0.067(4) Uani 1 1 d D
H34A H 0.8099 0.5750 0.8545 0.081 Uiso 1 1 calc R
H34B H 0.8017 0.6654 0.8883 0.081 Uiso 1 1 calc R
C35 C 0.8781(8) 0.5700(8) 0.9516(6) 0.059(3) Uani 1 1 d D
H35A H 0.9344 0.5233 0.9350 0.071 Uiso 1 1 calc R
H35B H 0.9092 0.6116 0.9750 0.071 Uiso 1 1 calc R
C36 C 0.7735(8) 0.5337(7) 1.0199(6) 0.048(3) Uani 1 1 d D
H36A H 0.7928 0.5074 1.0692 0.057 Uiso 1 1 calc R
H36B H 0.7445 0.4896 0.9980 0.057 Uiso 1 1 calc R
Cl1 Cl 1.0014(11) 0.8897(10) 0.8009(10) 0.333(9) Uani 1 1 d .
Cl2 Cl 1.0798(10) 1.0383(8) 0.8321(9) 0.296(6) Uani 1 1 d .
C37 C 1.012(3) 0.9405(17) 0.876(2) 0.204(13) Uani 1 1 d .
H37A H 1.0542 0.9044 0.9078 0.244 Uiso 1 1 calc R
H37B H 0.9375 0.9533 0.9153 0.244 Uiso 1 1 calc R
O28 O 0.459(2) 0.4275(11) 1.487(2) 0.164(14) Uani 0.50 1 d P

loop_
_atom_site_aniso_label
_atom_site_aniso_U_11
_atom_site_aniso_U_22
_atom_site_aniso_U_33
_atom_site_aniso_U_23
_atom_site_aniso_U_13
_atom_site_aniso_U_12
Fe1 0.0785(12) 0.0423(10) 0.0386(10) -0.0095(8) -0.0063(9) 0.0037(8)
Fe2 0.0713(11) 0.0523(10) 0.0279(9) -0.0022(7) -0.0077(8) 0.0049(8)
Fe3 0.0467(9) 0.0439(9) 0.0381(9) -0.0024(7) -0.0145(7) -0.0008(7)
Fe4 0.0388(8) 0.0809(12) 0.0335(9) -0.0143(8) -0.0059(7) -0.0081(8)
Fe5 0.0468(9) 0.0560(10) 0.0340(9) -0.0069(7) -0.0058(7) -0.0079(7)
Fe6 0.0447(9) 0.0669(11) 0.0435(10) -0.0227(8) -0.0019(7) -0.0086(8)
Fe7 0.0444(9) 0.0643(11) 0.0344(9) -0.0024(8) -0.0115(7) -0.0092(8)
Fe8 0.0356(8) 0.0789(12) 0.0517(10) -0.0253(9) -0.0107(8) -0.0082(8)
S1 0.0548(17) 0.067(2) 0.0400(16) -0.0081(14) -0.0153(14) 0.0149(15)
S2 0.0471(15) 0.0409(15) 0.0331(14) -0.0085(11) -0.0082(12) -0.0047(12)
S3 0.0487(16) 0.070(2) 0.0327(15) -0.0107(14) -0.0101(13) -0.0041(14)
S4 0.0358(14) 0.070(2) 0.0405(16) -0.0114(14) -0.0036(12) -0.0091(13)
S5 0.0359(14) 0.0605(18) 0.0335(15) -0.0158(13) -0.0041(11) -0.0081(12)
S6 0.0422(15) 0.0627(19) 0.0355(15) -0.0122(13) -0.0065(12) -0.0044(13)
O1 0.116(9) 0.137(10) 0.041(6) -0.011(6) 0.005(6) 0.013(7)
O2 0.201(15) 0.075(8) 0.164(13) -0.029(8) -0.065(11) 0.062(9)
O3 0.141(11) 0.102(10) 0.203(16) -0.069(10) -0.007(10) -0.062(9)
O4 0.201(15) 0.126(11) 0.091(9) 0.041(8) -0.009(9) 0.060(10)
O5 0.132(10) 0.137(10) 0.089(8) -0.072(8) -0.054(7) 0.030(8)
O6 0.108(9) 0.092(8) 0.087(8) -0.014(6) 0.006(7) -0.039(7)
O7 0.048(6) 0.095(8) 0.130(10) 0.027(7) -0.013(6) -0.017(5)
O8 0.168(11) 0.070(7) 0.072(7) -0.028(6) -0.058(7) 0.014(6)
O9 0.160(11) 0.068(7) 0.086(8) 0.002(6) -0.058(8) 0.034(7)
O10 0.082(6) 0.119(8) 0.046(6) -0.038(6) -0.004(5) 0.005(6)
O11 0.080(8) 0.210(14) 0.095(9) -0.026(9) -0.041(7) 0.049(9)
O12 0.100(9) 0.174(13) 0.134(11) -0.049(9) -0.007(8) -0.084(9)
O13 0.112(9) 0.074(7) 0.121(10) 0.015(6) -0.054(8) 0.008(6)
O14 0.093(7) 0.107(8) 0.067(6) -0.045(6) -0.039(6) 0.021(6)
O15 0.107(9) 0.140(11) 0.103(9) 0.014(8) -0.004(7) -0.072(8)
O16 0.091(8) 0.084(8) 0.124(10) -0.032(7) -0.016(7) 0.021(6)
O17 0.136(10) 0.153(11) 0.044(6) -0.018(7) -0.007(7) -0.033(8)
O18 0.107(9) 0.118(10) 0.171(13) -0.055(9) -0.008(9) -0.059(8)
O19 0.114(9) 0.100(8) 0.119(9) 0.013(7) -0.068(8) -0.058(7)
O20 0.113(9) 0.150(11) 0.049(7) 0.000(6) 0.020(6) 0.018(8)
O21 0.106(9) 0.103(9) 0.097(9) 0.011(7) -0.042(7) 0.026(7)
O22 0.100(9) 0.277(18) 0.121(10) -0.133(12) -0.062(8) 0.063(10)
O23 0.074(7) 0.131(9) 0.086(7) -0.034(7) -0.038(6) 0.004(6)
O24 0.100(9) 0.126(11) 0.226(17) 0.022(11) -0.015(10) -0.064(9)
O25 0.093(9) 0.245(17) 0.069(8) -0.002(10) 0.006(7) 0.060(10)
O26 0.115(10) 0.165(13) 0.066(8) 0.008(8) 0.006(7) 0.008(9)
O27 0.056(5) 0.112(8) 0.053(6) -0.011(5) -0.013(4) -0.019(5)
C1 0.075(9) 0.070(9) 0.053(8) -0.027(7) -0.016(7) 0.006(7)
C2 0.125(14) 0.070(11) 0.082(11) -0.025(9) -0.029(10) 0.029(10)
C3 0.126(14) 0.055(9) 0.075(11) -0.017(8) -0.002(10) -0.015(9)
C4 0.139(15) 0.093(12) 0.039(8) 0.015(8) -0.020(9) 0.041(11)
C5 0.062(8) 0.096(11) 0.041(7) -0.009(7) -0.024(6) 0.017(7)
C6 0.081(10) 0.072(9) 0.050(8) -0.007(7) -0.005(7) -0.016(8)
C7 0.055(7) 0.054(7) 0.061(8) 0.014(6) -0.026(7) -0.022(6)
C8 0.074(8) 0.051(8) 0.064(9) -0.009(7) -0.032(7) 0.002(6)
C9 0.087(10) 0.056(8) 0.056(8) -0.009(7) -0.032(7) 0.012(7)
C10 0.052(7) 0.068(8) 0.053(8) -0.008(7) -0.012(6) 0.001(6)
C11 0.040(7) 0.154(15) 0.049(8) -0.027(9) -0.017(6) 0.021(8)
C12 0.065(9) 0.132(14) 0.055(9) -0.037(9) -0.007(7) -0.029(9)
C13 0.085(10) 0.043(8) 0.070(9) -0.007(7) -0.017(8) -0.007(7)
C14 0.053(7) 0.076(9) 0.031(6) -0.008(6) -0.006(5) 0.007(6)
C15 0.076(9) 0.079(9) 0.040(7) -0.003(6) -0.008(7) -0.021(7)
C16 0.056(8) 0.084(11) 0.078(10) -0.025(8) -0.006(7) -0.007(8)
C17 0.060(8) 0.113(12) 0.056(9) -0.041(9) 0.000(7) -0.008(8)
C18 0.069(9) 0.078(10) 0.093(11) -0.037(9) -0.005(8) -0.011(8)
C19 0.081(9) 0.064(9) 0.057(8) 0.006(6) -0.029(7) -0.018(7)
C20 0.064(8) 0.076(9) 0.050(8) 0.005(7) -0.008(7) 0.001(7)
C21 0.049(7) 0.092(11) 0.041(7) -0.011(7) 0.001(6) -0.008(7)
C22 0.054(8) 0.188(18) 0.104(13) -0.086(13) -0.048(9) 0.023(10)
C23 0.053(8) 0.092(11) 0.074(10) -0.033(8) -0.029(7) 0.000(7)
C24 0.042(7) 0.086(11) 0.108(13) -0.013(9) 0.000(8) -0.019(7)
C25 0.069(9) 0.110(12) 0.069(10) 0.001(9) -0.028(8) 0.017(8)
C26 0.064(11) 0.20(2) 0.125(19) 0.028(17) -0.030(12) 0.019(12)
C27 0.13(2) 0.22(3) 0.24(4) 0.03(3) -0.02(2) 0.05(2)
C28 0.18(2) 0.26(3) 0.101(18) 0.06(2) 0.005(17) 0.07(2)
C29 0.070(10) 0.159(18) 0.064(10) -0.030(11) -0.023(8) -0.011(10)
C30 0.064(8) 0.097(11) 0.080(10) -0.007(8) -0.031(8) -0.025(8)
C31 0.051(8) 0.115(12) 0.065(9) 0.001(8) -0.018(7) -0.018(8)
C32 0.043(7) 0.094(10) 0.064(9) -0.025(8) -0.003(6) -0.004(7)
C33 0.063(8) 0.097(10) 0.042(7) -0.006(7) -0.021(6) -0.008(7)
C34 0.050(7) 0.106(11) 0.041(7) -0.002(7) -0.013(6) 0.003(7)
C35 0.052(7) 0.078(9) 0.042(7) -0.001(6) -0.009(6) -0.001(6)
C36 0.053(6) 0.057(7) 0.033(6) -0.006(5) -0.012(5) -0.004(5)
Cl1 0.317(14) 0.404(17) 0.394(17) -0.221(15) -0.259(14) 0.189(13)
Cl2 0.255(11) 0.241(11) 0.336(15) -0.007(10) -0.052(11) 0.070(9)
C37 0.26(3) 0.12(2) 0.20(3) 0.05(2) -0.05(3) -0.03(2)
O28 0.22(3) 0.024(10) 0.35(4) 0.022(15) -0.24(3) -0.029(13)

loop_
_atom_type_symbol
_atom_type_description
_atom_type_scat_dispersion_real
_atom_type_scat_dispersion_imag
_atom_type_scat_source
C C 0.0033 0.0016 'International Tables Vol C Tables 4.2.6.8 and 6.1.1.4'
H H 0.0000 0.0000 'International Tables Vol C Tables 4.2.6.8 and 6.1.1.4'
O O 0.0106 0.0060 'International Tables Vol C Tables 4.2.6.8 and 6.1.1.4'
S S 0.1246 0.1234 'International Tables Vol C Tables 4.2.6.8 and 6.1.1.4'
Fe Fe 0.3463 0.8444 'International Tables Vol C Tables 4.2.6.8 and 6.1.1.4'
Cl Cl 0.1484 0.1585 'International Tables Vol C Tables 4.2.6.8 and 6.1.1.4'

loop_
_geom_angle_atom_site_label_1
_geom_angle_atom_site_label_2
_geom_angle_atom_site_label_3
_geom_angle
C2 Fe1 C1 97.1(7)
C2 Fe1 C3 92.1(8)
C1 Fe1 C3 98.3(6)
C2 Fe1 S2 158.5(5)
C1 Fe1 S2 104.1(4)
C3 Fe1 S2 88.9(5)
C2 Fe1 S1 95.2(6)
C1 Fe1 S1 101.0(4)
C3 Fe1 S1 158.4(5)
S2 Fe1 S1 76.93(11)
C2 Fe1 Fe2 103.8(5)
C1 Fe1 Fe2 149.5(4)
C3 Fe1 Fe2 102.8(5)
S2 Fe1 Fe2 55.12(8)
S1 Fe1 Fe2 55.68(9)
C4 Fe2 C6 92.8(8)
C4 Fe2 C5 98.9(7)
C6 Fe2 C5 95.9(6)
C4 Fe2 S2 152.1(5)
C6 Fe2 S2 89.2(5)
C5 Fe2 S2 108.6(4)
C4 Fe2 S1 92.8(6)
C6 Fe2 S1 160.6(4)
C5 Fe2 S1 101.6(4)
S2 Fe2 S1 77.25(11)
C4 Fe2 Fe1 97.1(5)
C6 Fe2 Fe1 105.1(4)
C5 Fe2 Fe1 152.9(4)
S2 Fe2 Fe1 55.62(8)
S1 Fe2 Fe1 55.77(9)
C8 Fe3 C7 99.3(6)
C8 Fe3 C9 91.9(5)
C7 Fe3 C9 99.3(6)
C8 Fe3 S2 90.9(4)
C7 Fe3 S2 102.3(4)
C9 Fe3 S2 157.4(5)
C8 Fe3 S3 158.6(4)
C7 Fe3 S3 100.4(4)
C9 Fe3 S3 93.3(4)
S2 Fe3 S3 76.64(11)
C8 Fe3 Fe4 102.8(4)
C7 Fe3 Fe4 148.6(4)
C9 Fe3 Fe4 102.0(5)
S2 Fe3 Fe4 55.60(9)
S3 Fe3 Fe4 55.79(9)
C11 Fe4 C10 91.8(6)
C11 Fe4 C12 97.5(8)
C10 Fe4 C12 99.5(6)
C11 Fe4 S2 156.0(5)
C10 Fe4 S2 90.3(4)
C12 Fe4 S2 105.7(5)
C11 Fe4 S3 92.6(4)
C10 Fe4 S3 156.4(4)
C12 Fe4 S3 102.9(4)
S2 Fe4 S3 76.62(11)
C11 Fe4 Fe3 100.8(5)
C10 Fe4 Fe3 100.5(4)
C12 Fe4 Fe3 152.3(5)
S2 Fe4 Fe3 55.41(9)
S3 Fe4 Fe3 55.93(9)
C13 Fe5 C15 90.6(6)
C13 Fe5 C14 99.2(6)
C15 Fe5 C14 99.5(6)
C13 Fe5 S5 156.5(4)
C15 Fe5 S5 92.7(5)
C14 Fe5 S5 103.2(4)
C13 Fe5 S4 93.3(5)
C15 Fe5 S4 158.8(4)
C14 Fe5 S4 100.5(4)
S5 Fe5 S4 75.81(11)
C13 Fe5 Fe6 101.3(4)
C15 Fe5 Fe6 103.1(4)
C14 Fe5 Fe6 149.1(4)
S5 Fe5 Fe6 55.31(8)
S4 Fe5 Fe6 55.62(9)
C16 Fe6 C18 91.1(7)
C16 Fe6 C17 98.4(7)
C18 Fe6 C17 99.5(7)
C16 Fe6 S5 155.0(5)
C18 Fe6 S5 90.5(4)
C17 Fe6 S5 105.9(5)
C16 Fe6 S4 93.3(5)
C18 Fe6 S4 156.9(5)
C17 Fe6 S4 102.3(4)
S5 Fe6 S4 76.23(11)
C16 Fe6 Fe5 99.7(5)
C18 Fe6 Fe5 100.7(5)
C17 Fe6 Fe5 152.5(5)
S5 Fe6 Fe5 55.53(8)
S4 Fe6 Fe5 56.20(8)
C20 Fe7 C21 91.6(6)
C20 Fe7 C19 96.9(6)
C21 Fe7 C19 101.3(6)
C20 Fe7 S5 90.8(4)
C21 Fe7 S5 153.0(4)
C19 Fe7 S5 105.1(4)
C20 Fe7 S6 164.1(5)
C21 Fe7 S6 95.1(4)
C19 Fe7 S6 96.0(4)
S5 Fe7 S6 76.72(11)
C20 Fe7 Fe8 109.1(5)
C21 Fe7 Fe8 98.9(4)
C19 Fe7 Fe8 146.4(4)
S5 Fe7 Fe8 55.17(8)
S6 Fe7 Fe8 55.57(9)
C23 Fe8 C24 99.0(7)
C23 Fe8 C22 91.4(7)
C24 Fe8 C22 100.0(8)
C23 Fe8 S5 155.4(5)
C24 Fe8 S5 105.1(5)
C22 Fe8 S5 89.3(4)
C23 Fe8 S6 93.4(4)
C24 Fe8 S6 101.8(5)
C22 Fe8 S6 156.7(6)
S5 Fe8 S6 77.07(11)
C23 Fe8 Fe7 100.1(5)
C24 Fe8 Fe7 151.1(5)
C22 Fe8 Fe7 101.0(6)
S5 Fe8 Fe7 55.69(9)
S6 Fe8 Fe7 55.68(9)
C25 S1 Fe2 114.3(5)
C25 S1 Fe1 114.5(5)
Fe2 S1 Fe1 68.55(11)
Fe2 S2 Fe3 136.18(13)
Fe2 S2 Fe4 134.29(14)
Fe3 S2 Fe4 68.99(10)
Fe2 S2 Fe1 69.27(10)
Fe3 S2 Fe1 125.45(13)
Fe4 S2 Fe1 134.65(13)
C33 S3 Fe4 115.5(4)
C33 S3 Fe3 113.8(4)
Fe4 S3 Fe3 68.28(9)
C32 S4 Fe6 113.3(4)
C32 S4 Fe5 115.6(5)
Fe6 S4 Fe5 68.17(10)
Fe6 S5 Fe8 133.91(13)
Fe6 S5 Fe5 69.16(10)
Fe8 S5 Fe5 137.24(14)
Fe6 S5 Fe7 133.75(14)
Fe8 S5 Fe7 69.13(10)
Fe5 S5 Fe7 125.63(12)
C36 S6 Fe8 115.1(4)
C36 S6 Fe7 114.2(3)
Fe8 S6 Fe7 68.75(10)
C26 O25 C27 118(2)
C29 O26 C28 101.9(15)
C30 O27 C31 114.3(9)
O1 C1 Fe1 175.8(13)
O2 C2 Fe1 178.5(19)
O3 C3 Fe1 178.3(15)
O4 C4 Fe2 177.5(15)
O5 C5 Fe2 177.5(14)
O6 C6 Fe2 176.1(13)
O7 C7 Fe3 177.2(11)
O8 C8 Fe3 178.3(13)
O9 C9 Fe3 179.0(11)
O10 C10 Fe4 177.2(11)
O11 C11 Fe4 179.2(14)
O12 C12 Fe4 178.4(14)
O13 C13 Fe5 179.1(12)
O14 C14 Fe5 178.8(11)
O15 C15 Fe5 179.2(13)
O16 C16 Fe6 176.5(13)
O17 C17 Fe6 176.8(14)
O18 C18 Fe6 178.9(16)
O19 C19 Fe7 177.7(13)
O20 C20 Fe7 175.1(14)
O21 C21 Fe7 177.7(13)
O22 C22 Fe8 175.5(12)
O23 C23 Fe8 176.8(12)
O24 C24 Fe8 179.7(18)
C26 C25 S1 111.8(11)
O25 C26 C25 108.2(15)
O25 C27 C28 112.5(16)
O26 C28 C27 108.9(15)
O26 C29 C30 108.2(12)
O27 C30 C29 109.7(10)
O27 C31 C32 108.3(9)
C31 C32 S4 110.6(9)
C34 C33 S3 106.5(7)
C33 C34 C35 111.9(8)
C36 C35 C34 111.3(8)
C35 C36 S6 109.2(7)
Cl1 C37 Cl2 109.6(19)

loop_
_geom_bond_atom_site_label_1
_geom_bond_atom_site_label_2
_geom_bond_distance
Fe1 C2 1.752(17)
Fe1 C1 1.809(14)
Fe1 C3 1.817(19)
Fe1 S2 2.243(3)
Fe1 S1 2.258(4)
Fe1 Fe2 2.542(2)
Fe2 C4 1.721(15)
Fe2 C6 1.750(15)
Fe2 C5 1.805(14)
Fe2 S2 2.230(3)
Fe2 S1 2.256(4)
Fe3 C8 1.793(13)
Fe3 C7 1.794(13)
Fe3 C9 1.799(14)
Fe3 S2 2.238(3)
Fe3 S3 2.262(3)
Fe3 Fe4 2.537(2)
Fe4 C11 1.769(15)
Fe4 C10 1.793(13)
Fe4 C12 1.796(16)
Fe4 S2 2.243(3)
Fe4 S3 2.259(3)
Fe5 C13 1.747(16)
Fe5 C15 1.753(14)
Fe5 C14 1.807(13)
Fe5 S5 2.240(3)
Fe5 S4 2.273(3)
Fe5 Fe6 2.539(2)
Fe6 C16 1.783(17)
Fe6 C18 1.784(15)
Fe6 C17 1.798(16)
Fe6 S5 2.234(3)
Fe6 S4 2.258(3)
Fe7 C20 1.776(14)
Fe7 C21 1.788(16)
Fe7 C19 1.822(14)
Fe7 S5 2.251(3)
Fe7 S6 2.256(3)
Fe7 Fe8 2.546(2)
Fe8 C23 1.729(15)
Fe8 C24 1.767(16)
Fe8 C22 1.787(15)
Fe8 S5 2.237(3)
Fe8 S6 2.253(3)
S1 C25 1.831(13)
S3 C33 1.822(12)
S4 C32 1.805(12)
S6 C36 1.838(11)
O1 C1 1.141(15)
O2 C2 1.155(17)
O3 C3 1.130(18)
O4 C4 1.153(16)
O5 C5 1.120(14)
O6 C6 1.153(15)
O7 C7 1.138(13)
O8 C8 1.132(13)
O9 C9 1.130(14)
O10 C10 1.132(13)
O11 C11 1.153(16)
O12 C12 1.145(17)
O13 C13 1.173(15)
O14 C14 1.132(13)
O15 C15 1.171(15)
O16 C16 1.130(16)
O17 C17 1.132(16)
O18 C18 1.134(15)
O19 C19 1.123(14)
O20 C20 1.142(14)
O21 C21 1.145(15)
O22 C22 1.123(15)
O23 C23 1.156(15)
O24 C24 1.144(17)
O25 C26 1.389(10)
O25 C27 1.394(10)
O26 C29 1.401(10)
O26 C28 1.401(10)
O27 C30 1.392(9)
O27 C31 1.397(9)
C25 C26 1.45(2)
C27 C28 1.512(10)
C29 C30 1.521(9)
C31 C32 1.525(9)
C33 C34 1.535(9)
C34 C35 1.536(9)
C35 C36 1.535(9)
Cl1 C37 1.62(3)
Cl2 C37 1.77(3)

loop_
_geom_torsion_atom_site_label_1
_geom_torsion_atom_site_label_2
_geom_torsion_atom_site_label_3
_geom_torsion_atom_site_label_4
_geom_torsion
C2 Fe1 Fe2 C4 1.7(9)
C1 Fe1 Fe2 C4 133.6(11)
C3 Fe1 Fe2 C4 -93.8(9)
S2 Fe1 Fe2 C4 -173.3(7)
S1 Fe1 Fe2 C4 88.5(7)
C2 Fe1 Fe2 C6 96.6(8)
C1 Fe1 Fe2 C6 -131.5(10)
C3 Fe1 Fe2 C6 1.1(7)
S2 Fe1 Fe2 C6 -78.4(5)
S1 Fe1 Fe2 C6 -176.6(5)
C2 Fe1 Fe2 C5 -124.2(10)
C1 Fe1 Fe2 C5 7.8(12)
C3 Fe1 Fe2 C5 140.4(10)
S2 Fe1 Fe2 C5 60.9(8)
S1 Fe1 Fe2 C5 -37.3(8)
C2 Fe1 Fe2 S2 175.0(6)
C1 Fe1 Fe2 S2 -53.1(8)
C3 Fe1 Fe2 S2 79.5(5)
S1 Fe1 Fe2 S2 -98.17(13)
C2 Fe1 Fe2 S1 -86.9(6)
C1 Fe1 Fe2 S1 45.1(8)
C3 Fe1 Fe2 S1 177.7(6)
S2 Fe1 Fe2 S1 98.17(13)
C8 Fe3 Fe4 C11 -94.7(6)
C7 Fe3 Fe4 C11 131.7(8)
C9 Fe3 Fe4 C11 0.0(6)
S2 Fe3 Fe4 C11 -176.9(4)
S3 Fe3 Fe4 C11 85.8(4)
C8 Fe3 Fe4 C10 -0.8(6)
C7 Fe3 Fe4 C10 -134.4(8)
C9 Fe3 Fe4 C10 93.9(6)
S2 Fe3 Fe4 C10 -83.0(4)
S3 Fe3 Fe4 C10 179.7(4)
C8 Fe3 Fe4 C12 134.8(11)
C7 Fe3 Fe4 C12 1.2(13)
C9 Fe3 Fe4 C12 -130.5(11)
S2 Fe3 Fe4 C12 52.6(11)
S3 Fe3 Fe4 C12 -44.7(11)
C8 Fe3 Fe4 S2 82.2(4)
C7 Fe3 Fe4 S2 -51.4(7)
C9 Fe3 Fe4 S2 176.9(4)
S3 Fe3 Fe4 S2 -97.29(13)
C8 Fe3 Fe4 S3 179.5(4)
C7 Fe3 Fe4 S3 45.9(7)
C9 Fe3 Fe4 S3 -85.8(4)
S2 Fe3 Fe4 S3 97.29(13)
C13 Fe5 Fe6 C16 -1.2(6)
C15 Fe5 Fe6 C16 92.1(7)
C14 Fe5 Fe6 C16 -131.8(8)
S5 Fe5 Fe6 C16 176.1(5)
S4 Fe5 Fe6 C16 -87.4(5)
C13 Fe5 Fe6 C18 -94.2(7)
C15 Fe5 Fe6 C18 -0.9(7)
C14 Fe5 Fe6 C18 135.2(9)
S5 Fe5 Fe6 C18 83.1(5)
S4 Fe5 Fe6 C18 179.6(5)
C13 Fe5 Fe6 C17 129.3(10)
C15 Fe5 Fe6 C17 -137.4(11)
C14 Fe5 Fe6 C17 -1.3(12)
S5 Fe5 Fe6 C17 -53.4(10)
S4 Fe5 Fe6 C17 43.1(10)
C13 Fe5 Fe6 S5 -177.4(4)
C15 Fe5 Fe6 S5 -84.1(5)
C14 Fe5 Fe6 S5 52.0(7)
S4 Fe5 Fe6 S5 96.44(14)
C13 Fe5 Fe6 S4 86.2(4)
C15 Fe5 Fe6 S4 179.5(5)
C14 Fe5 Fe6 S4 -44.4(7)
S5 Fe5 Fe6 S4 -96.44(14)
C20 Fe7 Fe8 C23 97.7(6)
C21 Fe7 Fe8 C23 3.0(6)
C19 Fe7 Fe8 C23 -123.5(9)
S5 Fe7 Fe8 C23 174.9(4)
S6 Fe7 Fe8 C23 -87.2(5)
C20 Fe7 Fe8 C24 -131.6(10)
C21 Fe7 Fe8 C24 133.7(10)
C19 Fe7 Fe8 C24 7.2(13)
S5 Fe7 Fe8 C24 -54.4(10)
S6 Fe7 Fe8 C24 43.5(10)
C20 Fe7 Fe8 C22 4.3(7)
C21 Fe7 Fe8 C22 -90.5(7)
C19 Fe7 Fe8 C22 143.0(10)
S5 Fe7 Fe8 C22 81.4(6)
S6 Fe7 Fe8 C22 179.4(6)
C20 Fe7 Fe8 S5 -77.2(4)
C21 Fe7 Fe8 S5 -172.0(4)
C19 Fe7 Fe8 S5 61.6(8)
S6 Fe7 Fe8 S5 97.92(13)
C20 Fe7 Fe8 S6 -175.1(5)
C21 Fe7 Fe8 S6 90.1(4)
C19 Fe7 Fe8 S6 -36.4(8)
S5 Fe7 Fe8 S6 -97.92(13)
C4 Fe2 S1 C25 11.5(8)
C6 Fe2 S1 C25 118.2(16)
C5 Fe2 S1 C25 -88.2(7)
S2 Fe2 S1 C25 165.1(6)
Fe1 Fe2 S1 C25 108.2(6)
C4 Fe2 S1 Fe1 -96.7(6)
C6 Fe2 S1 Fe1 10.0(15)
C5 Fe2 S1 Fe1 163.6(4)
S2 Fe2 S1 Fe1 56.88(10)
C2 Fe1 S1 C25 -4.6(8)
C1 Fe1 S1 C25 93.6(7)
C3 Fe1 S1 C25 -114.0(15)
S2 Fe1 S1 C25 -164.3(5)
Fe2 Fe1 S1 C25 -107.8(5)
C2 Fe1 S1 Fe2 103.2(6)
C1 Fe1 S1 Fe2 -158.5(4)
C3 Fe1 S1 Fe2 -6.2(15)
S2 Fe1 S1 Fe2 -56.47(10)
C4 Fe2 S2 Fe3 134.4(14)
C6 Fe2 S2 Fe3 -131.0(5)
C5 Fe2 S2 Fe3 -35.1(5)
S1 Fe2 S2 Fe3 63.0(2)
Fe1 Fe2 S2 Fe3 120.1(2)
C4 Fe2 S2 Fe4 -118.6(14)
C6 Fe2 S2 Fe4 -23.9(5)
C5 Fe2 S2 Fe4 72.0(5)
S1 Fe2 S2 Fe4 170.07(19)
Fe1 Fe2 S2 Fe4 -132.9(2)
C4 Fe2 S2 Fe1 14.3(14)
C6 Fe2 S2 Fe1 109.0(4)
C5 Fe2 S2 Fe1 -155.1(5)
S1 Fe2 S2 Fe1 -57.05(11)
C8 Fe3 S2 Fe2 27.9(5)
C7 Fe3 S2 Fe2 -71.8(4)
C9 Fe3 S2 Fe2 125.0(10)
S3 Fe3 S2 Fe2 -169.7(2)
Fe4 Fe3 S2 Fe2 132.8(2)
C8 Fe3 S2 Fe4 -104.9(4)
C7 Fe3 S2 Fe4 155.4(4)
C9 Fe3 S2 Fe4 -7.8(10)
S3 Fe3 S2 Fe4 57.47(10)
C8 Fe3 S2 Fe1 124.5(4)
C7 Fe3 S2 Fe1 24.8(4)
C9 Fe3 S2 Fe1 -138.4(10)
S3 Fe3 S2 Fe1 -73.12(16)
Fe4 Fe3 S2 Fe1 -130.60(17)
C11 Fe4 S2 Fe2 -127.4(10)
C10 Fe4 S2 Fe2 -32.3(4)
C12 Fe4 S2 Fe2 67.7(5)
S3 Fe4 S2 Fe2 167.54(19)
Fe3 Fe4 S2 Fe2 -134.8(2)
C11 Fe4 S2 Fe3 7.4(10)
C10 Fe4 S2 Fe3 102.5(4)
C12 Fe4 S2 Fe3 -157.5(4)
S3 Fe4 S2 Fe3 -57.63(10)
C11 Fe4 S2 Fe1 127.0(10)
C10 Fe4 S2 Fe1 -137.9(4)
C12 Fe4 S2 Fe1 -37.9(5)
S3 Fe4 S2 Fe1 62.0(2)
Fe3 Fe4 S2 Fe1 119.6(2)
C2 Fe1 S2 Fe2 -13.4(17)
C1 Fe1 S2 Fe2 155.3(4)
C3 Fe1 S2 Fe2 -106.4(5)
S1 Fe1 S2 Fe2 57.06(11)
C2 Fe1 S2 Fe3 -146.1(16)
C1 Fe1 S2 Fe3 22.6(5)
C3 Fe1 S2 Fe3 120.9(5)
S1 Fe1 S2 Fe3 -75.59(16)
Fe2 Fe1 S2 Fe3 -132.65(17)
C2 Fe1 S2 Fe4 119.1(16)
C1 Fe1 S2 Fe4 -72.2(5)
C3 Fe1 S2 Fe4 26.0(5)
S1 Fe1 S2 Fe4 -170.4(2)
Fe2 Fe1 S2 Fe4 132.5(2)
C11 Fe4 S3 C33 5.7(7)
C10 Fe4 S3 C33 106.2(11)
C12 Fe4 S3 C33 -92.6(7)
S2 Fe4 S3 C33 164.0(5)
Fe3 Fe4 S3 C33 106.9(5)
C11 Fe4 S3 Fe3 -101.3(5)
C10 Fe4 S3 Fe3 -0.8(10)
C12 Fe4 S3 Fe3 160.4(5)
S2 Fe4 S3 Fe3 57.08(10)
C8 Fe3 S3 C33 -110.7(11)
C7 Fe3 S3 C33 93.0(5)
C9 Fe3 S3 C33 -7.1(6)
S2 Fe3 S3 C33 -166.6(4)
Fe4 Fe3 S3 C33 -109.3(4)
C8 Fe3 S3 Fe4 -1.4(11)
C7 Fe3 S3 Fe4 -157.6(4)
C9 Fe3 S3 Fe4 102.3(5)
S2 Fe3 S3 Fe4 -57.27(10)
C16 Fe6 S4 C32 -10.0(7)
C18 Fe6 S4 C32 -110.6(14)
C17 Fe6 S4 C32 89.3(7)
S5 Fe6 S4 C32 -167.0(5)
Fe5 Fe6 S4 C32 -109.5(5)
C16 Fe6 S4 Fe5 99.5(5)
C18 Fe6 S4 Fe5 -1.1(13)
C17 Fe6 S4 Fe5 -161.2(5)
S5 Fe6 S4 Fe5 -57.51(10)
C13 Fe5 S4 C32 4.8(6)
C15 Fe5 S4 C32 104.9(14)
C14 Fe5 S4 C32 -95.2(5)
S5 Fe5 S4 C32 163.7(4)
Fe6 Fe5 S4 C32 106.3(4)
C13 Fe5 S4 Fe6 -101.5(4)
C15 Fe5 S4 Fe6 -1.4(13)
C14 Fe5 S4 Fe6 158.6(4)
S5 Fe5 S4 Fe6 57.44(10)
C16 Fe6 S5 Fe8 127.4(11)
C18 Fe6 S5 Fe8 33.7(6)
C17 Fe6 S5 Fe8 -66.3(5)
S4 Fe6 S5 Fe8 -165.4(2)
Fe5 Fe6 S5 Fe8 136.4(2)
C16 Fe6 S5 Fe5 -9.0(11)
C18 Fe6 S5 Fe5 -102.7(6)
C17 Fe6 S5 Fe5 157.3(4)
S4 Fe6 S5 Fe5 58.23(10)
C16 Fe6 S5 Fe7 -128.9(11)
C18 Fe6 S5 Fe7 137.4(6)
C17 Fe6 S5 Fe7 37.4(5)
S4 Fe6 S5 Fe7 -61.67(18)
Fe5 Fe6 S5 Fe7 -119.90(19)
C23 Fe8 S5 Fe6 119.2(10)
C24 Fe8 S5 Fe6 -72.7(6)
C22 Fe8 S5 Fe6 27.4(7)
S6 Fe8 S5 Fe6 -171.6(2)
Fe7 Fe8 S5 Fe6 131.3(2)
C23 Fe8 S5 Fe5 -132.5(10)
C24 Fe8 S5 Fe5 35.6(6)
C22 Fe8 S5 Fe5 135.7(7)
S6 Fe8 S5 Fe5 -63.3(2)
Fe7 Fe8 S5 Fe5 -120.4(2)
C23 Fe8 S5 Fe7 -12.1(10)
C24 Fe8 S5 Fe7 156.0(5)
C22 Fe8 S5 Fe7 -103.9(7)
S6 Fe8 S5 Fe7 57.07(10)
C13 Fe5 S5 Fe6 6.5(11)
C15 Fe5 S5 Fe6 104.2(4)
C14 Fe5 S5 Fe6 -155.4(4)
S4 Fe5 S5 Fe6 -57.78(10)
C13 Fe5 S5 Fe8 -126.5(11)
C15 Fe5 S5 Fe8 -28.8(5)
C14 Fe5 S5 Fe8 71.6(4)
S4 Fe5 S5 Fe8 169.3(2)
Fe6 Fe5 S5 Fe8 -132.9(2)
C13 Fe5 S5 Fe7 136.1(11)
C15 Fe5 S5 Fe7 -126.2(4)
C14 Fe5 S5 Fe7 -25.8(4)
S4 Fe5 S5 Fe7 71.83(15)
Fe6 Fe5 S5 Fe7 129.60(17)
C20 Fe7 S5 Fe6 -18.6(5)
C21 Fe7 S5 Fe6 -113.7(8)
C19 Fe7 S5 Fe6 78.7(5)
S6 Fe7 S5 Fe6 171.43(18)
Fe8 Fe7 S5 Fe6 -131.5(2)
C20 Fe7 S5 Fe8 112.9(4)
C21 Fe7 S5 Fe8 17.8(8)
C19 Fe7 S5 Fe8 -149.8(4)
S6 Fe7 S5 Fe8 -57.07(10)
C20 Fe7 S5 Fe5 -113.2(5)
C21 Fe7 S5 Fe5 151.7(8)
C19 Fe7 S5 Fe5 -15.9(5)
S6 Fe7 S5 Fe5 76.84(15)
Fe8 Fe7 S5 Fe5 133.91(17)
C23 Fe8 S6 C36 -7.7(6)
C24 Fe8 S6 C36 92.2(6)
C22 Fe8 S6 C36 -109.3(15)
S5 Fe8 S6 C36 -164.8(4)
Fe7 Fe8 S6 C36 -107.7(4)
C23 Fe8 S6 Fe7 100.0(5)
C24 Fe8 S6 Fe7 -160.1(5)
C22 Fe8 S6 Fe7 -1.6(14)
S5 Fe8 S6 Fe7 -57.08(10)
C20 Fe7 S6 C36 126.0(16)
C21 Fe7 S6 C36 11.6(6)
C19 Fe7 S6 C36 -90.3(6)
S5 Fe7 S6 C36 165.6(4)
Fe8 Fe7 S6 C36 108.9(4)
C20 Fe7 S6 Fe8 17.1(16)
C21 Fe7 S6 Fe8 -97.3(4)
C19 Fe7 S6 Fe8 160.8(4)
S5 Fe7 S6 Fe8 56.66(10)
C2 Fe1 C1 O1 54(17)
C3 Fe1 C1 O1 148(17)
S2 Fe1 C1 O1 -122(17)
S1 Fe1 C1 O1 -42(17)
Fe2 Fe1 C1 O1 -79(17)
C1 Fe1 C2 O2 -35(62)
C3 Fe1 C2 O2 -134(62)
S2 Fe1 C2 O2 134(61)
S1 Fe1 C2 O2 66(62)
Fe2 Fe1 C2 O2 122(62)
C2 Fe1 C3 O3 -118(63)
C1 Fe1 C3 O3 144(63)
S2 Fe1 C3 O3 40(63)
S1 Fe1 C3 O3 -9(64)
Fe2 Fe1 C3 O3 -14(63)
C6 Fe2 C4 O4 -100(44)
C5 Fe2 C4 O4 164(44)
S2 Fe2 C4 O4 -6(45)
S1 Fe2 C4 O4 62(44)
Fe1 Fe2 C4 O4 6(44)
C4 Fe2 C5 O5 63(27)
C6 Fe2 C5 O5 -30(27)
S2 Fe2 C5 O5 -122(27)
S1 Fe2 C5 O5 158(27)
Fe1 Fe2 C5 O5 -171(27)
C4 Fe2 C6 O6 -142(19)
C5 Fe2 C6 O6 -42(20)
S2 Fe2 C6 O6 66(19)
S1 Fe2 C6 O6 112(19)
Fe1 Fe2 C6 O6 120(19)
C8 Fe3 C7 O7 -80(26)
C9 Fe3 C7 O7 -174(26)
S2 Fe3 C7 O7 13(26)
S3 Fe3 C7 O7 91(26)
Fe4 Fe3 C7 O7 54(27)
C7 Fe3 C8 O8 139(42)
C9 Fe3 C8 O8 -121(42)
S2 Fe3 C8 O8 37(42)
S3 Fe3 C8 O8 -17(43)
Fe4 Fe3 C8 O8 -18(42)
C8 Fe3 C9 O9 4(84)
C7 Fe3 C9 O9 103(83)
S2 Fe3 C9 O9 -93(83)
S3 Fe3 C9 O9 -155(83)
Fe4 Fe3 C9 O9 -100(83)
C11 Fe4 C10 O10 132(25)
C12 Fe4 C10 O10 -130(25)
S2 Fe4 C10 O10 -24(25)
S3 Fe4 C10 O10 31(26)
Fe3 Fe4 C10 O10 31(25)
C10 Fe4 C11 O11 -38(100)
C12 Fe4 C11 O11 -138(100)
S2 Fe4 C11 O11 57(100)
S3 Fe4 C11 O11 119(100)
Fe3 Fe4 C11 O11 63(100)
C11 Fe4 C12 O12 125(53)
C10 Fe4 C12 O12 32(53)
S2 Fe4 C12 O12 -61(53)
S3 Fe4 C12 O12 -140(53)
Fe3 Fe4 C12 O12 -104(53)
C15 Fe5 C13 O13 115(96)
C14 Fe5 C13 O13 15(96)
S5 Fe5 C13 O13 -147(95)
S4 Fe5 C13 O13 -86(96)
Fe6 Fe5 C13 O13 -142(96)
C13 Fe5 C14 O14 -170(60)
C15 Fe5 C14 O14 98(60)
S5 Fe5 C14 O14 3(60)
S4 Fe5 C14 O14 -74(60)
Fe6 Fe5 C14 O14 -39(60)
C13 Fe5 C15 O15 89(100)
C14 Fe5 C15 O15 -172(100)
S5 Fe5 C15 O15 -68(100)
S4 Fe5 C15 O15 -12(100)
Fe6 Fe5 C15 O15 -13(100)
C18 Fe6 C16 O16 3(23)
C17 Fe6 C16 O16 103(23)
S5 Fe6 C16 O16 -90(23)
S4 Fe6 C16 O16 -154(23)
Fe5 Fe6 C16 O16 -98(23)
C16 Fe6 C17 O17 -73(26)
C18 Fe6 C17 O17 20(26)
S5 Fe6 C17 O17 113(26)
S4 Fe6 C17 O17 -168(26)
Fe5 Fe6 C17 O17 157(25)
C16 Fe6 C18 O18 -79(73)
C17 Fe6 C18 O18 -178(100)
S5 Fe6 C18 O18 76(73)
S4 Fe6 C18 O18 22(74)
Fe5 Fe6 C18 O18 21(73)
C20 Fe7 C19 O19 102(34)
C21 Fe7 C19 O19 -165(34)
S5 Fe7 C19 O19 9(34)
S6 Fe7 C19 O19 -69(34)
Fe8 Fe7 C19 O19 -39(34)
C21 Fe7 C20 O20 -67(15)
C19 Fe7 C20 O20 34(15)
S5 Fe7 C20 O20 140(15)
S6 Fe7 C20 O20 178(100)
Fe8 Fe7 C20 O20 -167(15)
C20 Fe7 C21 O21 -67(30)
C19 Fe7 C21 O21 -164(30)
S5 Fe7 C21 O21 28(31)
S6 Fe7 C21 O21 99(30)
Fe8 Fe7 C21 O21 43(30)
C23 Fe8 C22 O22 -154(26)
C24 Fe8 C22 O22 107(26)
S5 Fe8 C22 O22 2(26)
S6 Fe8 C22 O22 -52(27)
Fe7 Fe8 C22 O22 -53(26)
C24 Fe8 C23 O23 -69(24)
C22 Fe8 C23 O23 -169(24)
S5 Fe8 C23 O23 100(24)
S6 Fe8 C23 O23 34(24)
Fe7 Fe8 C23 O23 89(24)
C23 Fe8 C24 O24 33(100)
C22 Fe8 C24 O24 126(100)
S5 Fe8 C24 O24 -142(100)
S6 Fe8 C24 O24 -62(100)
Fe7 Fe8 C24 O24 -98(100)
Fe2 S1 C25 C26 -174.0(11)
Fe1 S1 C25 C26 -97.7(13)
C27 O25 C26 C25 167.4(16)
S1 C25 C26 O25 59.0(19)
C26 O25 C27 C28 94(3)
C29 O26 C28 C27 157(2)
O25 C27 C28 O26 175(2)
C28 O26 C29 C30 167.7(16)
C31 O27 C30 C29 -171.8(12)
O26 C29 C30 O27 -63.5(16)
C30 O27 C31 C32 -167.0(12)
O27 C31 C32 S4 -61.8(13)
Fe6 S4 C32 C31 166.9(8)
Fe5 S4 C32 C31 90.9(9)
Fe4 S3 C33 C34 -155.9(7)
Fe3 S3 C33 C34 -79.6(9)
S3 C33 C34 C35 -173.5(9)
C33 C34 C35 C36 -172.4(10)
C34 C35 C36 S6 -58.2(11)
Fe8 S6 C36 C35 -82.9(7)
Fe7 S6 C36 C35 -159.7(6)
